data_1534389
loop_
_publ_author_name
'Darriet, J.'
'Galy, J.'
'Hagenmuller, P.'

_publ_section_title
;
 Les bronzes oxygenes mixtes Mx V2-y Ty O5 (T = Mo, W)
;
_journal_name_full 'Journal of Solid State Chemistry'
_journal_page_first 604
_journal_page_last 613
_journal_volume 3
_journal_year 1971
_chemical_formula_sum 'Mo0.4 Na0.4 O5 V1.6'
_chemical_name_systematic 'Na0.4 V1.6 Mo0.4 O5'
_space_group_IT_number 12
_symmetry_space_group_name_Hall '-C 2y'
_symmetry_space_group_name_H-M 'C 1 2/m 1'
_cell_angle_alpha 90
_cell_angle_beta 109.18
_cell_angle_gamma 90
_cell_formula_units_Z 6
_cell_length_a 15.5
_cell_length_b 3.672
_cell_length_c 10.192
_cell_volume 547.888
_citation_journal_id_ASTM JSSCBI
_cod_data_source_file Darriet_JSSCBI_1971_340.cif
_cod_data_source_block Mo0.4Na0.4O5V1.6
_cod_original_cell_volume 547.8878
_cod_database_code 1534389

loop_
_symmetry_equiv_pos_as_xyz
x,y,z
-x,y,-z
-x,-y,-z
x,-y,z
x+1/2,y+1/2,z
-x+1/2,y+1/2,-z
-x+1/2,-y+1/2,-z
x+1/2,-y+1/2,z

loop_
_atom_site_label
_atom_site_type_symbol
_atom_site_fract_x
_atom_site_fract_y
_atom_site_fract_z
_atom_site_occupancy
_atom_site_U_iso_or_equiv
O8 O-2 0.399 0 0.473 1 0.0
Mo2 Mo+4 0.2884 0 0.4152 0.1 0.0
V2 V+4 0.1171 0 0.1179 0.5 0.0
O1 O-2 0 0 0 1 0.0
O3 O-2 0.634 0 0.081 1 0.0
Na1 Na+1 0.003 0 0.409 0.5 0.0
V3 V+4 0.2884 0 0.4152 0.9 0.0
O2 O-2 0.184 0 -0.057 1 0.0
O6 O-2 0.109 0 0.279 1 0.0
O4 O-2 0.432 0 0.22 1 0.0
Na2 Na+1 0.363 0 0.259 0.1 0.0
O5 O-2 0.265 0 0.229 1 0.0
Mo1 Mo+4 0.1171 0 0.1179 0.5 0.0
O7 O-2 0.243 0 0.574 1 0.0
V1 V+4 0.3352 0 0.1035 1 0.0
